data_4134924
loop_
_publ_author_name
'Liu, Lizhen'
'Yao, Zizhu'
'Ye, Yingxiang'
'Yang, Yike'
'Lin, Quanjie'
'Zhang, Zhangjing'
'O'Keeffe, Michael'
'Xiang, Shengchang'

_publ_section_title
;
 Integrating pillared-layer strategy and pore-space partition method to
 construct multicomponent MOFs for C2H2/CO2 separation.
;
_journal_name_full 'Journal of the American Chemical Society'
_journal_paper_doi 10.1021/jacs.0c00612
_journal_year 2020
_chemical_formula_moiety 'C57 H33 Co4.5 N4 O17.5'
_chemical_formula_sum 'C57 H33 Co4.5 N4 O17.5'
_chemical_formula_weight 1319.06
_space_group_crystal_system tetragonal
_space_group_IT_number 118
_space_group_name_Hall 'P -4 -2n'
_space_group_name_H-M_alt 'P -4 n 2'
_atom_sites_solution_hydrogens geom
_atom_sites_solution_primary direct
_audit_creation_date 2019-02-27
_audit_creation_method
;
Olex2 1.2
(compiled 2018.05.29 svn.r3508 for OlexSys, GUI svn.r5506)
;
_cell_angle_alpha 90
_cell_angle_beta 90
_cell_angle_gamma 90
_cell_formula_units_Z 8
_cell_length_a 21.9069(4)
_cell_length_b 21.9069(4)
_cell_length_c 39.6456(13)
_cell_measurement_reflns_used 14299
_cell_measurement_temperature 293.26(16)
_cell_measurement_theta_max 28.1240
_cell_measurement_theta_min 3.6920
_cell_volume 19026.4(8)
_computing_cell_refinement 'CrysAlisPro 1.171.39.46e (Rigaku OD, 2018)'
_computing_data_collection 'CrysAlisPro 1.171.39.46e (Rigaku OD, 2018)'
_computing_data_reduction 'CrysAlisPro 1.171.39.46e (Rigaku OD, 2018)'
_computing_molecular_graphics 'Olex2 (Dolomanov et al., 2009)'
_computing_publication_material 'Olex2 (Dolomanov et al., 2009)'
_computing_structure_refinement 'ShelXL (Sheldrick, 2015)'
_computing_structure_solution 'ShelXS (Sheldrick, 2008)'
_diffrn_ambient_environment air
_diffrn_ambient_temperature 293.26(16)
_diffrn_detector 'CCD plate'
_diffrn_detector_area_resol_mean 10.5148
_diffrn_detector_type Atlas
_diffrn_measured_fraction_theta_full 0.996
_diffrn_measured_fraction_theta_max 0.997
_diffrn_measurement_details
;
List of Runs (angles in degrees, time in seconds):

  # Type    Start    End  Width  t~exp~   \w     \q     \k     \f   Frames
--------------------------------------------------------------------------
  1  \w    -64.00  35.00   0.30   98.03    --   10.21 -38.00 150.00  330
  2  \w    -35.00  -9.80   0.30   98.03    --   10.21 -19.00-120.00   84
;
_diffrn_measurement_device 'four-circle diffractometer'
_diffrn_measurement_device_type 'SuperNova, Dual, Cu at home/near, Atlas'
_diffrn_measurement_method '\w scans'
_diffrn_orient_matrix_type 'CrysAlisPro convention (1999,Acta A55,543-557)'
_diffrn_orient_matrix_UB_11 -0.0021637000
_diffrn_orient_matrix_UB_12 0.0117750000
_diffrn_orient_matrix_UB_13 -0.0166500000
_diffrn_orient_matrix_UB_21 0.0295707000
_diffrn_orient_matrix_UB_22 0.0128024000
_diffrn_orient_matrix_UB_23 0.0015807000
_diffrn_orient_matrix_UB_31 0.0129629000
_diffrn_orient_matrix_UB_32 -0.0272960000
_diffrn_orient_matrix_UB_33 -0.0064160000
_diffrn_radiation_monochromator mirror
_diffrn_radiation_probe x-ray
_diffrn_radiation_type MoK\a
_diffrn_radiation_wavelength 0.71073
_diffrn_reflns_av_R_equivalents 0.0591
_diffrn_reflns_av_unetI/netI 0.0682
_diffrn_reflns_Laue_measured_fraction_full 0.996
_diffrn_reflns_Laue_measured_fraction_max 0.997
_diffrn_reflns_limit_h_max 27
_diffrn_reflns_limit_h_min -27
_diffrn_reflns_limit_k_max 21
_diffrn_reflns_limit_k_min -27
_diffrn_reflns_limit_l_max 49
_diffrn_reflns_limit_l_min -38
_diffrn_reflns_number 59107
_diffrn_reflns_point_group_measured_fraction_full 0.984
_diffrn_reflns_point_group_measured_fraction_max 0.986
_diffrn_reflns_theta_full 25.242
_diffrn_reflns_theta_max 26.371
_diffrn_reflns_theta_min 3.338
_diffrn_source 'micro-focus sealed X-ray tube'
_diffrn_source_type 'SuperNova (Mo) X-ray Source'
_exptl_absorpt_coefficient_mu 0.814
_exptl_absorpt_correction_T_max 1.00000
_exptl_absorpt_correction_T_min 0.41019
_exptl_absorpt_correction_type multi-scan
_exptl_absorpt_process_details
;
CrysAlisPro 1.171.39.46e (Rigaku Oxford Diffraction, 2018)
Empirical absorption correction using spherical harmonics,
 implemented in SCALE3 ABSPACK scaling algorithm.
;
_exptl_crystal_colour 'clear pinkish pink'
_exptl_crystal_colour_lustre clear
_exptl_crystal_colour_modifier pinkish
_exptl_crystal_colour_primary pink
_exptl_crystal_density_diffrn 0.921
_exptl_crystal_description block
_exptl_crystal_F_000 5316
_exptl_crystal_size_max 0.02
_exptl_crystal_size_mid 0.02
_exptl_crystal_size_min 0.02
_platon_squeeze_details
;

;
_refine_diff_density_max 1.978
_refine_diff_density_min -2.593
_refine_diff_density_rms 0.142
_refine_ls_abs_structure_details
;
 Flack x determined using 4882 quotients [(I+)-(I-)]/[(I+)+(I-)]
 (Parsons and Flack (2004), Acta Cryst. A60, s61).
;
_refine_ls_abs_structure_Flack 0.499(15)
_refine_ls_extinction_method none
_refine_ls_goodness_of_fit_ref 1.059
_refine_ls_hydrogen_treatment constr
_refine_ls_matrix_type full
_refine_ls_number_parameters 731
_refine_ls_number_reflns 19224
_refine_ls_number_restraints 297
_refine_ls_restrained_S_all 1.081
_refine_ls_R_factor_all 0.1149
_refine_ls_R_factor_gt 0.0922
_refine_ls_shift/su_max 0.001
_refine_ls_shift/su_mean 0.000
_refine_ls_structure_factor_coef Fsqd
_refine_ls_weighting_details
;
 w=1/[\s^2^(Fo^2^)+(0.2000P)^2^]
 where P=(Fo^2^+2Fc^2^)/3
;
_refine_ls_weighting_scheme calc
_refine_ls_wR_factor_gt 0.2674
_refine_ls_wR_factor_ref 0.2939
_reflns_Friedel_coverage 0.878
_reflns_Friedel_fraction_full 0.971
_reflns_Friedel_fraction_max 0.975
_reflns_number_gt 13218
_reflns_number_total 19224
_reflns_threshold_expression 'I > 2\s(I)'
_cod_data_source_file ja0c00612_si_002.cif
_cod_data_source_block FJU-6-NDC
_cod_original_cell_volume 19026.3(10)
_cod_original_formula_sum 'C57 H33 Co4.50 N4 O17.50'
_cod_database_code 4134924
_shelxl_version_number 2013-2
_chemical_oxdiff_formula 'C1 H1 O1 N1 CO1'
_shelx_space_group_comment
;
The symmetry employed for this shelxl refinement is uniquely defined
by the following loop, which should always be used as a source of
symmetry information in preference to the above space-group names.
They are only intended as comments.
;
_shelx_estimated_absorpt_t_max 0.984
_shelx_estimated_absorpt_t_min 0.984
_reflns_odcompleteness_completeness 99.58
_reflns_odcompleteness_iscentric 1
_reflns_odcompleteness_theta 26.32
_olex2_refinement_description
;
1. Fixed Uiso
 At 1.2 times of:
  All C(H) groups
2. Restrained distances
 C53-C53_$1
 2.78 with sigma of 0.02
 C54_$1-C54
 2.78 with sigma of 0.02
 C57-C57_$1
 2.78 with sigma of 0.02
 C57-C53
 1.4 with sigma of 0.02
 C54-C53
 1.4 with sigma of 0.02
 C54-C57_$1
 1.4 with sigma of 0.02
 C57_$1-C53_$1
 1.4 with sigma of 0.02
 C54_$1-C53_$1
 1.4 with sigma of 0.02
 C58-C55_$1
 2.78 with sigma of 0.02
 C56_$1-C57
 2.78 with sigma of 0.02
 C59-C54_$1
 2.78 with sigma of 0.02
 C58-C59
 1.4 with sigma of 0.02
 C56_$1-C59
 1.4 with sigma of 0.02
 C55_$1-C56_$1
 1.4 with sigma of 0.02
 C55_$1-C54_$1
 1.4 with sigma of 0.02
 C54_$1-C57
 1.4 with sigma of 0.02
 C58-C57
 1.4 with sigma of 0.02
 O14-C27
 1.23 with sigma of 0.02
 C57-C53 \\sim C54-C53 \\sim C54-C57_$1 \\sim C57_$1-C53_$1 \\sim C54_$1-C53_$1
\\sim C54_$1-C57
 with sigma of 0.02
 C58-C59 \\sim C58-C57 \\sim C56_$1-C59 \\sim C55_$1-C56_$1 \\sim C55_$1-C54_$1
\\sim C54_$1-C57
 with sigma of 0.02
3. Restrained planarity
 C57, C53, C54, C57_$1, C53_$1, C54_$1
 with sigma of 0.1
 C58, C59, C56_$1, C55_$1, C54_$1, C57
 with sigma of 0.1
4. Rigid bond restraints
 C42, C43, N48, C45, C44, C41
 with sigma for 1-2 distances of 0.01 and sigma for 1-3 distances of 0.01
 C56, C55, C54, C53, C57, C58, C59
 with sigma for 1-2 distances of 0.01 and sigma for 1-3 distances of 0.01
 O14, C27, O13
 with sigma for 1-2 distances of 0.01 and sigma for 1-3 distances of 0.01
5. Uiso/Uaniso restraints and constraints
C41 \\sim C44 \\sim C45 \\sim N48 \\sim C43 \\sim C42: within 1.7A with sigma
of 0.04 and sigma for terminal atoms of 0.08
C58 \\sim C59 \\sim C57 \\sim C53 \\sim C54 \\sim C55 \\sim C56: within 1.7A
with sigma of 0.02 and sigma for terminal atoms of 0.04
O14 \\sim C27 \\sim O13: within 1.7A with sigma of 0.01 and sigma for terminal
atoms of 0.02
Uanis(C58) \\sim Ueq, Uanis(C59) \\sim Ueq, Uanis(C57) \\sim Ueq, Uanis(O19)
\\sim Ueq: with sigma of 0.1 and sigma for terminal atoms of 0.2
Uanis(O19) \\sim Ueq: with sigma of 0.001 and sigma for terminal atoms of 0.002
Uanis(C44) \\sim Ueq, Uanis(C45) \\sim Ueq, Uanis(N48) \\sim Ueq, Uanis(C43)
\\sim Ueq, Uanis(C42) \\sim Ueq, Uanis(C41) \\sim Ueq: with sigma of 0.01 and
sigma for terminal atoms of 0.02
Uanis(O4) \\sim Ueq: with sigma of 0.01 and sigma for terminal atoms of 0.02
Uanis(C13) \\sim Ueq, Uanis(O2) \\sim Ueq, Uanis(C2) \\sim Ueq: with sigma of
0.01 and sigma for terminal atoms of 0.02
Uanis(C33) \\sim Ueq: with sigma of 0.01 and sigma for terminal atoms of 0.02
Uanis(C53) \\sim Ueq: with sigma of 0.01 and sigma for terminal atoms of 0.02
Uanis(C36) \\sim Ueq: with sigma of 0.001 and sigma for terminal atoms of 0.002
Uanis(C48) \\sim Ueq: with sigma of 0.01 and sigma for terminal atoms of 0.02
6. Others
 Fixed Sof: C56(0.5) H56(0.5) C58(0.5) H58(0.5) C55(0.5) H55(0.5) C59(0.5)
 H59(0.5)
7.a Aromatic/amide H refined with riding coordinates:
 C37(H37), C47(H47), C46(H46), C5(H5), C6(H6), C4(H4), C3(H3), C32(H32),
 C29(H29), C31(H31), C34(H34), C35(H35), C19(H19), C49(H49), C11(H11), C28(H28),
  C42(H42), C43(H43), C45(H45), C44(H44), C9(H9), C13(H13), C16(H16), C22(H22),
 C23(H23), C25(H25), C24(H24), C18(H18), C48(H48), C36(H36), C15(H15), C56(H56),
  C58(H58), C55(H55), C59(H59)
7.b Fitted hexagon refined as free rotating group:
 C2(C5,C6,C7,C4,C3), C41(C42,C43,N48,C45,C44), C21(C22,C23,C26,C25,C24)
;
_olex2_submission_special_instructions 'No special instructions were received'
_oxdiff_exptl_absorpt_empirical_details
;
Empirical correction (ABSPACK) includes:
- Absorption correction using spherical harmonics
- Frame scaling
;
_oxdiff_exptl_absorpt_empirical_full_max 1.461
_oxdiff_exptl_absorpt_empirical_full_min 0.513

loop_
_space_group_symop_operation_xyz
'x, y, z'
'y, -x, -z'
'-x, -y, z'
'-y, x, -z'
'y+1/2, x+1/2, -z+1/2'
'-y+1/2, -x+1/2, -z+1/2'
'-x+1/2, y+1/2, z+1/2'
'x+1/2, -y+1/2, z+1/2'

loop_
_atom_site_label
_atom_site_type_symbol
_atom_site_fract_x
_atom_site_fract_y
_atom_site_fract_z
_atom_site_U_iso_or_equiv
_atom_site_adp_type
_atom_site_occupancy
_atom_site_site_symmetry_order
_atom_site_calc_flag
_atom_site_refinement_flags_posn
_atom_site_refinement_flags_adp
_atom_site_refinement_flags_occupancy
_atom_site_disorder_assembly
_atom_site_disorder_group
Co1 Co 0.88309(6) 0.26742(7) 0.02403(4) 0.0303(4) Uani 1 1 d . . . . .
Co5 Co 0.55312(4) 0.05312(4) 0.2500 0.0241(3) Uani 1 2 d S T P . .
Co2 Co 0.76725(6) 0.38320(7) 0.02406(4) 0.0291(4) Uani 1 1 d . . . . .
Co3 Co 0.75280(7) 0.25289(7) 0.07432(2) 0.0276(3) Uani 1 1 d . . . . .
Co4 Co 0.54491(12) -0.04447(10) 0.17796(4) 0.0733(5) Uani 1 1 d . . . . .
O19 O 0.8001(3) 0.3013(3) 0.03880(9) 0.0194(8) Uani 1 1 d . U . . .
O17 O 0.5000 0.0000 0.28277(11) 0.0132(10) Uani 1 2 d S T P . .
O13 O 1.3758(2) 0.0111(3) 0.2506(3) 0.0464(14) Uani 1 1 d . U . . .
O4 O 0.6482(4) 0.6778(4) -0.0166(3) 0.061(3) Uani 1 1 d . U . . .
O16 O 0.5975(5) 0.0952(4) 0.20881(14) 0.0497(14) Uani 1 1 d . . . . .
N7 N 0.7382(4) 0.4698(4) 0.0078(3) 0.036(3) Uani 1 1 d . . . . .
O1 O 1.1820(4) 0.1541(4) -0.0122(2) 0.048(2) Uani 1 1 d . . . . .
O3 O 0.7368(6) 0.6748(5) -0.0458(3) 0.075(4) Uani 1 1 d . . . . .
C52 C 0.9076(5) 0.4040(6) 0.0341(2) 0.0393(19) Uani 1 1 d . . . . .
O8 O 0.9217(4) 0.3523(5) 0.0315(4) 0.083(4) Uani 1 1 d . . . . .
C53 C 0.9553(5) 0.4532(5) 0.0381(2) 0.050(2) Uani 1 1 d D U . . .
N13 N 0.7006(5) 0.1977(5) 0.10997(16) 0.0396(15) Uani 1 1 d . . . . .
N14 N 0.9743(5) 0.2399(5) 0.0066(3) 0.043(3) Uani 1 1 d . . . . .
C38 C 0.7100(7) 0.5903(7) -0.0138(4) 0.053(4) Uani 1 1 d . . . . .
O2 O 1.1730(4) 0.2301(5) -0.0480(3) 0.059(3) Uani 1 1 d . U . . .
C50 C 1.0892(5) 0.2100(5) -0.0141(3) 0.034(3) Uani 1 1 d . . . . .
O9 O 0.7923(5) 0.3661(5) -0.0263(2) 0.066(3) Uani 1 1 d . . . . .
O6 O 0.9102(4) 0.2395(6) 0.4282(3) 0.077(4) Uani 1 1 d . . . . .
C39 C 0.6982(6) 0.6537(6) -0.0258(4) 0.046(3) Uani 1 1 d . . . . .
C51 C 1.1549(4) 0.1955(6) -0.0266(4) 0.035(3) Uani 1 1 d . . . . .
O10 O 0.8665(6) 0.2953(6) -0.0268(3) 0.076(3) Uani 1 1 d . . . . .
O7 O 0.8524(4) 0.4247(4) 0.0340(3) 0.066(3) Uani 1 1 d . . . . .
C30 C 0.6271(7) 0.1304(8) 0.1535(2) 0.056(3) Uani 1 1 d . . . . .
O5 O 0.8296(4) 0.2307(6) 0.3961(3) 0.075(4) Uani 1 1 d . . . . .
C37 C 0.7645(8) 0.5653(7) -0.0209(7) 0.092(7) Uani 1 1 d . . . . .
H37 H 0.7937 0.5891 -0.0317 0.111 Uiso 1 1 calc R . . . .
O11 O 0.8248(6) 0.2392(7) 0.1035(3) 0.085(4) Uani 1 1 d . . . . .
C47 C 1.0596(7) 0.1750(7) 0.0067(5) 0.074(6) Uani 1 1 d . . . . .
H47 H 1.0776 0.1394 0.0146 0.089 Uiso 1 1 calc R . . . .
O12 O 0.9103(5) 0.2418(6) 0.0711(2) 0.066(3) Uani 1 1 d . . . . .
C46 C 0.9973(8) 0.1915(8) 0.0178(4) 0.067(4) Uani 1 1 d . . . . .
H46 H 0.9758 0.1667 0.0327 0.080 Uiso 1 1 calc R . . . .
C2 C 0.9203(4) 0.2130(6) 0.1289(2) 0.056(4) Uani 1 1 d . U . . .
C5 C 0.8911(3) 0.1949(7) 0.1583(2) 0.097(7) Uani 1 1 d G . . . .
H5 H 0.8491 0.1891 0.1585 0.116 Uiso 1 1 calc R . . . .
C6 C 0.9248(4) 0.1855(8) 0.1876(2) 0.130(11) Uani 1 1 d G . . . .
H6 H 0.9052 0.1734 0.2073 0.156 Uiso 1 1 calc R . . . .
C7 C 0.9876(4) 0.1942(9) 0.1874(2) 0.114(10) Uani 1 1 d G . . . .
C4 C 1.0168(3) 0.2123(10) 0.1579(3) 0.154(13) Uani 1 1 d G . . . .
H4 H 1.0589 0.2182 0.1578 0.185 Uiso 1 1 calc R . . . .
C3 C 0.9832(4) 0.2217(8) 0.1287(2) 0.138(11) Uani 1 1 d G . . . .
H3 H 1.0027 0.2339 0.1089 0.166 Uiso 1 1 calc R . . . .
C32 C 0.6598(7) 0.1577(7) 0.0986(2) 0.057(2) Uani 1 1 d . . . . .
H32 H 0.6566 0.1520 0.0754 0.068 Uiso 1 1 calc R . . . .
C29 C 0.6721(9) 0.1676(8) 0.1650(2) 0.077(4) Uani 1 1 d . . . . .
H29 H 0.6787 0.1714 0.1881 0.092 Uiso 1 1 calc R . . . .
C40 C 0.8401(6) 0.3400(9) -0.0398(2) 0.074(4) Uani 1 1 d . . . . .
C31 C 0.6217(7) 0.1237(8) 0.1196(2) 0.061(3) Uani 1 1 d . . . . .
H31 H 0.5931 0.0969 0.1105 0.073 Uiso 1 1 calc R . . . .
C34 C 0.6849(6) 0.4972(6) 0.0133(4) 0.055(4) Uani 1 1 d . . . . .
H34 H 0.6553 0.4744 0.0244 0.066 Uiso 1 1 calc R . . . .
C1 C 0.8861(6) 0.2354(7) 0.0970(5) 0.063(5) Uani 1 1 d . . . . .
C35 C 0.6693(6) 0.5541(6) 0.0045(5) 0.066(5) Uani 1 1 d . . . . .
H35 H 0.6313 0.5695 0.0105 0.079 Uiso 1 1 calc R . . . .
C19 C 0.9821(7) 0.2129(13) 0.3719(4) 0.121(10) Uani 1 1 d . . . . .
H19 H 1.0033 0.2197 0.3918 0.145 Uiso 1 1 calc R . . . .
C49 C 1.0587(6) 0.2619(7) -0.0252(4) 0.056(4) Uani 1 1 d . . . . .
H49 H 1.0756 0.2869 -0.0418 0.067 Uiso 1 1 calc R . . . .
C17 C 0.9246(8) 0.2201(13) 0.3707(4) 0.116(9) Uani 1 1 d . . . . .
C11 C 1.0825(7) 0.1565(13) 0.2194(3) 0.124(11) Uani 1 1 d . . . . .
H11 H 1.1027 0.1542 0.1988 0.148 Uiso 1 1 calc R . . . .
C28 C 0.7083(7) 0.1998(8) 0.1426(3) 0.061(3) Uani 1 1 d . . . . .
H28 H 0.7396 0.2240 0.1511 0.074 Uiso 1 1 calc R . . . .
C12 C 1.1102(6) 0.1410(9) 0.2472(5) 0.106(6) Uani 1 1 d . . . . .
C10 C 1.0214(9) 0.1792(14) 0.2813(4) 0.121(10) Uani 1 1 d . . . . .
C20 C 0.8803(7) 0.2289(7) 0.4010(3) 0.050(4) Uani 1 1 d . . . . .
C14 C 0.9887(8) 0.1833(12) 0.3128(4) 0.105(7) Uani 1 1 d . . . . .
C41 C 0.8662(5) 0.3678(5) -0.07404(18) 0.079(3) Uani 1 1 d . U . . .
C42 C 0.9115(5) 0.3372(4) -0.0918(2) 0.062(3) Uani 1 1 d G U . . .
H42 H 0.9258 0.2997 -0.0841 0.074 Uiso 1 1 calc R . . . .
C43 C 0.9355(4) 0.3625(5) -0.1211(2) 0.070(3) Uani 1 1 d G U . . .
H43 H 0.9658 0.3420 -0.1330 0.084 Uiso 1 1 calc R . . . .
N48 N 0.9142(6) 0.4185(5) -0.13259(19) 0.093(3) Uani 1 1 d G U . . .
C45 C 0.8689(7) 0.4492(5) -0.1148(3) 0.130(7) Uani 1 1 d G U . . .
H45 H 0.8547 0.4867 -0.1225 0.156 Uiso 1 1 calc R . . . .
C44 C 0.8449(6) 0.4238(6) -0.0856(3) 0.116(6) Uani 1 1 d G U . . .
H44 H 0.8146 0.4444 -0.0737 0.139 Uiso 1 1 calc R . . . .
C9 C 0.9935(6) 0.1898(10) 0.2495(5) 0.119(7) Uani 1 1 d . . . . .
H9 H 0.9544 0.2062 0.2484 0.142 Uiso 1 1 calc R . . . .
C13 C 1.0808(9) 0.1566(10) 0.2821(5) 0.094(6) Uani 1 1 d . U . . .
H13 H 1.1018 0.1510 0.3023 0.113 Uiso 1 1 calc R . . . .
C8 C 1.0237(9) 0.1761(10) 0.2209(4) 0.090(6) Uani 1 1 d . . . . .
C16 C 0.8934(11) 0.2022(12) 0.3399(5) 0.121(9) Uani 1 1 d . . . . .
H16 H 0.8510 0.2001 0.3394 0.145 Uiso 1 1 calc R . . . .
C21 C 1.1749(4) 0.1186(6) 0.2456(3) 0.085(4) Uani 1 1 d . . . . .
C22 C 1.1982(4) 0.0781(5) 0.2693(2) 0.104(6) Uani 1 1 d G . . . .
H22 H 1.1754 0.0683 0.2884 0.125 Uiso 1 1 calc R . . . .
C23 C 1.2555(5) 0.0522(5) 0.2646(2) 0.079(5) Uani 1 1 d G . . . .
H23 H 1.2710 0.0252 0.2805 0.095 Uiso 1 1 calc R . . . .
C26 C 1.2895(4) 0.0668(5) 0.2362(2) 0.062(3) Uani 1 1 d G . . . .
C25 C 1.2663(4) 0.1073(5) 0.2124(2) 0.105(7) Uani 1 1 d G . . . .
H25 H 1.2891 0.1171 0.1934 0.126 Uiso 1 1 calc R . . . .
C24 C 1.2090(5) 0.1332(6) 0.2171(3) 0.119(8) Uani 1 1 d G . . . .
H24 H 1.1934 0.1603 0.2012 0.143 Uiso 1 1 calc R . . . .
C18 C 1.0120(9) 0.1954(12) 0.3438(3) 0.124(9) Uani 1 1 d . . . . .
H18 H 1.0540 0.1910 0.3460 0.149 Uiso 1 1 calc R . . . .
C48 C 1.0031(6) 0.2753(6) -0.0112(4) 0.062(4) Uani 1 1 d . U . . .
H48 H 0.9863 0.3135 -0.0155 0.075 Uiso 1 1 calc R . . . .
O15 O 0.5551(7) 0.0471(5) 0.16101(19) 0.109(5) Uani 1 1 d . . . . .
O14 O 1.3693(4) 0.0413(6) 0.1996(2) 0.087(3) Uani 1 1 d D U . . .
C36 C 0.7793(9) 0.5055(8) -0.0126(4) 0.068(4) Uani 1 1 d . U . . .
H36 H 0.8156 0.4884 -0.0202 0.081 Uiso 1 1 calc R . . . .
C15 C 0.9239(14) 0.190(2) 0.3139(5) 0.21(2) Uani 1 1 d . . . . .
H15 H 0.9025 0.1839 0.2939 0.258 Uiso 1 1 calc R . . . .
C54 C 0.9383(5) 0.5133(6) 0.0425(5) 0.124(6) Uani 1 1 d D U . . .
C57 C 1.0177(7) 0.4407(5) 0.0384(6) 0.171(8) Uani 1 1 d D U . . .
C56 C 0.8768(11) 0.5802(13) 0.0794(9) 0.114(10) Uani 0.5 1 d D U . . .
H56 H 0.8403 0.5884 0.0905 0.136 Uiso 0.5 1 calc R . . . .
C58 C 1.0263(19) 0.3852(13) 0.0566(13) 0.214(14) Uani 0.5 1 d D U . . .
H58 H 0.9962 0.3553 0.0558 0.256 Uiso 0.5 1 calc R . . . .
C55 C 0.8884(12) 0.5224(13) 0.0658(9) 0.112(9) Uani 0.5 1 d D U . . .
H55 H 0.8638 0.4896 0.0719 0.134 Uiso 0.5 1 calc R . . . .
C59 C 1.0788(16) 0.3748(14) 0.0757(11) 0.242(18) Uani 0.5 1 d D U . . .
H59 H 1.0842 0.3372 0.0862 0.291 Uiso 0.5 1 calc R . . . .
C27 C 1.3495(5) 0.0353(7) 0.2284(3) 0.059(3) Uani 1 1 d D U . . .
C33 C 0.5916(8) 0.0841(7) 0.1766(2) 0.067(3) Uani 1 1 d . U . . .

loop_
_atom_site_aniso_label
_atom_site_aniso_U_11
_atom_site_aniso_U_22
_atom_site_aniso_U_33
_atom_site_aniso_U_23
_atom_site_aniso_U_13
_atom_site_aniso_U_12
Co1 0.0192(8) 0.0224(8) 0.0492(9) 0.0032(8) 0.0053(8) -0.0055(6)
Co5 0.0248(4) 0.0248(4) 0.0225(5) -0.0014(8) 0.0014(8) -0.0050(5)
Co2 0.0185(7) 0.0211(8) 0.0476(9) 0.0089(8) 0.0017(8) -0.0005(6)
Co3 0.0234(9) 0.0213(8) 0.0381(5) 0.0017(7) 0.0056(7) -0.0063(3)
Co4 0.0913(19) 0.0565(15) 0.0722(9) -0.0025(11) 0.0203(13) -0.0082(7)
O19 0.0171(13) 0.0169(13) 0.0243(12) 0.0020(12) 0.0042(12) -0.0021(10)
O17 0.009(5) 0.024(5) 0.0064(19) 0.000 0.000 -0.002(2)
O13 0.031(3) 0.054(3) 0.053(3) 0.015(5) -0.006(5) 0.013(2)
O4 0.049(5) 0.033(4) 0.100(7) 0.019(5) 0.034(5) 0.023(4)
O16 0.056(7) 0.043(6) 0.050(3) 0.020(4) 0.005(5) -0.009(3)
N7 0.027(5) 0.021(5) 0.061(7) -0.001(5) 0.012(5) -0.009(4)
O1 0.024(4) 0.039(5) 0.080(6) -0.006(4) 0.014(4) 0.004(3)
O3 0.091(8) 0.046(6) 0.088(7) 0.038(6) 0.046(7) 0.022(6)
C52 0.016(6) 0.039(8) 0.063(5) 0.017(6) -0.008(5) -0.011(3)
O8 0.033(5) 0.037(6) 0.179(13) -0.045(7) 0.034(7) -0.008(4)
C53 0.029(6) 0.032(6) 0.090(6) 0.010(6) -0.011(6) -0.011(3)
N13 0.027(6) 0.047(7) 0.045(3) 0.005(5) 0.014(5) -0.006(3)
N14 0.027(5) 0.043(6) 0.060(7) 0.011(5) 0.023(5) 0.019(5)
C38 0.052(9) 0.050(8) 0.058(8) 0.030(7) 0.004(7) 0.018(7)
O2 0.022(4) 0.074(6) 0.081(6) 0.033(5) 0.012(4) 0.024(4)
C50 0.011(5) 0.030(6) 0.060(7) 0.005(6) -0.008(5) 0.004(4)
O9 0.081(8) 0.069(7) 0.048(5) 0.019(5) 0.001(6) 0.039(6)
O6 0.028(5) 0.139(11) 0.065(7) -0.010(7) 0.004(5) 0.018(6)
C39 0.033(7) 0.046(8) 0.059(8) 0.001(7) -0.003(7) 0.015(6)
C51 0.008(5) 0.037(7) 0.059(7) 0.013(7) 0.000(5) 0.001(5)
O10 0.067(7) 0.085(8) 0.076(7) 0.013(7) -0.013(7) 0.034(7)
O7 0.028(5) 0.024(4) 0.147(10) 0.007(6) -0.003(6) -0.017(4)
C30 0.046(9) 0.071(11) 0.051(5) 0.029(7) -0.007(7) -0.018(5)
O5 0.020(5) 0.125(9) 0.080(7) -0.061(7) -0.003(5) -0.014(5)
C37 0.049(9) 0.041(8) 0.19(2) 0.055(11) 0.026(11) 0.007(7)
O11 0.065(8) 0.137(11) 0.052(6) 0.022(6) -0.017(5) 0.005(7)
C47 0.044(8) 0.065(10) 0.113(13) 0.056(10) 0.034(8) 0.033(7)
O12 0.059(7) 0.103(9) 0.036(5) 0.023(5) 0.008(5) 0.006(6)
C46 0.063(10) 0.077(11) 0.061(8) 0.021(8) 0.009(8) -0.004(8)
C2 0.039(7) 0.081(8) 0.048(6) 0.004(6) -0.011(6) 0.021(6)
C5 0.049(9) 0.18(2) 0.059(9) 0.043(12) 0.003(8) 0.042(11)
C6 0.035(8) 0.29(3) 0.064(10) -0.025(15) -0.017(8) 0.043(13)
C7 0.048(10) 0.26(3) 0.035(7) -0.017(12) -0.010(7) 0.062(14)
C4 0.022(7) 0.34(4) 0.097(15) 0.038(19) -0.017(9) 0.002(13)
C3 0.057(13) 0.28(3) 0.080(13) 0.063(17) 0.028(11) 0.020(16)
C32 0.069(11) 0.048(9) 0.054(5) 0.017(7) -0.003(8) -0.009(4)
C29 0.115(16) 0.074(12) 0.042(5) 0.038(7) -0.011(8) -0.019(7)
C40 0.034(7) 0.142(16) 0.045(4) -0.012(9) -0.002(6) 0.033(6)
C31 0.038(8) 0.085(12) 0.059(5) 0.003(9) 0.013(7) -0.017(5)
C34 0.030(6) 0.027(6) 0.109(12) 0.032(7) 0.027(7) 0.018(5)
C1 0.023(6) 0.062(9) 0.105(13) 0.008(9) -0.011(8) 0.006(6)
C35 0.026(6) 0.036(7) 0.135(15) 0.017(8) 0.018(8) -0.008(5)
C19 0.055(11) 0.26(3) 0.046(9) 0.033(12) 0.013(8) 0.060(14)
C49 0.034(7) 0.051(8) 0.082(9) 0.048(7) 0.024(7) 0.018(6)
C17 0.046(10) 0.25(3) 0.050(9) -0.052(13) 0.008(8) -0.010(13)
C11 0.042(9) 0.30(3) 0.033(7) -0.018(11) -0.008(6) 0.070(13)
C28 0.058(9) 0.069(10) 0.057(5) -0.005(7) 0.010(7) -0.017(6)
C12 0.062(7) 0.189(17) 0.067(9) 0.052(13) 0.042(9) 0.061(9)
C10 0.059(11) 0.25(3) 0.057(9) -0.035(14) -0.006(8) 0.078(15)
C20 0.051(9) 0.074(9) 0.026(5) -0.024(6) 0.006(6) -0.016(7)
C14 0.052(11) 0.18(2) 0.080(12) -0.031(13) -0.004(9) 0.029(12)
C41 0.066(8) 0.089(8) 0.082(6) -0.002(7) 0.016(6) 0.018(5)
C42 0.063(7) 0.070(7) 0.052(5) 0.009(5) 0.008(5) 0.007(5)
C43 0.071(7) 0.070(7) 0.069(6) 0.018(6) 0.009(6) 0.001(6)
N48 0.079(8) 0.096(8) 0.105(6) 0.041(7) 0.009(6) 0.009(5)
C45 0.132(11) 0.124(11) 0.134(11) 0.019(9) 0.025(9) 0.032(9)
C44 0.123(11) 0.097(9) 0.128(10) 0.011(9) 0.024(9) 0.018(8)
C9 0.059(7) 0.24(2) 0.057(6) 0.042(17) 0.000(12) 0.070(10)
C13 0.071(10) 0.133(12) 0.079(10) -0.004(9) 0.003(8) 0.030(9)
C8 0.070(12) 0.135(17) 0.065(10) -0.015(11) 0.008(9) 0.056(11)
C16 0.106(18) 0.17(2) 0.084(14) -0.006(16) 0.037(13) -0.005(17)
C21 0.050(6) 0.125(12) 0.080(10) 0.015(11) -0.006(8) 0.029(7)
C22 0.070(10) 0.153(19) 0.091(11) 0.005(12) 0.001(9) 0.008(11)
C23 0.074(10) 0.094(11) 0.070(8) 0.031(8) 0.016(7) 0.033(8)
C26 0.046(6) 0.088(9) 0.052(6) 0.003(6) -0.010(6) 0.010(6)
C25 0.076(11) 0.127(15) 0.111(13) 0.045(12) 0.028(10) 0.049(10)
C24 0.114(15) 0.119(15) 0.125(15) 0.060(13) 0.050(13) 0.059(13)
C18 0.116(16) 0.21(2) 0.043(8) -0.020(10) -0.028(9) 0.110(16)
C48 0.028(5) 0.045(6) 0.114(9) 0.049(6) 0.039(6) 0.021(4)
O15 0.232(15) 0.043(5) 0.051(4) -0.010(5) 0.044(7) -0.062(7)
O14 0.062(5) 0.125(8) 0.074(5) 0.021(5) 0.007(5) 0.040(5)
C36 0.067(5) 0.067(5) 0.069(5) 0.0008(14) 0.0008(14) 0.0004(14)
C15 0.17(3) 0.41(6) 0.066(13) -0.09(2) -0.045(15) 0.14(3)
C54 0.055(8) 0.061(8) 0.257(18) -0.037(11) 0.035(10) -0.032(6)
C57 0.077(10) 0.090(13) 0.35(2) -0.001(16) -0.045(16) -0.001(9)
C56 0.048(14) 0.090(17) 0.20(3) -0.050(18) 0.032(17) -0.042(14)
C58 0.14(2) 0.13(2) 0.37(3) 0.01(2) -0.08(2) 0.062(18)
C55 0.057(13) 0.065(13) 0.21(2) -0.025(16) 0.030(14) -0.035(11)
C59 0.17(3) 0.17(3) 0.39(4) 0.00(3) -0.10(3) 0.05(3)
C27 0.045(5) 0.088(7) 0.043(4) 0.002(5) 0.001(4) 0.018(5)
C33 0.090(9) 0.057(7) 0.053(5) -0.011(6) 0.038(6) -0.018(6)

loop_
_atom_type_symbol
_atom_type_description
_atom_type_scat_dispersion_real
_atom_type_scat_dispersion_imag
_atom_type_scat_source
C C 0.0033 0.0016 'International Tables Vol C Tables 4.2.6.8 and 6.1.1.4'
H H 0.0000 0.0000 'International Tables Vol C Tables 4.2.6.8 and 6.1.1.4'
Co Co 0.3494 0.9721 'International Tables Vol C Tables 4.2.6.8 and 6.1.1.4'
N N 0.0061 0.0033 'International Tables Vol C Tables 4.2.6.8 and 6.1.1.4'
O O 0.0106 0.0060 'International Tables Vol C Tables 4.2.6.8 and 6.1.1.4'

loop_
_geom_angle_atom_site_label_1
_geom_angle_atom_site_label_2
_geom_angle_atom_site_label_3
_geom_angle
_geom_angle_site_symmetry_1
_geom_angle_site_symmetry_3
_geom_angle_publ_flag
O19 Co1 O1 92.4(3) . 4_645 ?
O19 Co1 O8 89.8(3) . . ?
O19 Co1 N14 174.5(3) . . ?
O19 Co1 O10 90.9(3) . . ?
O1 Co1 N14 92.2(4) 4_645 . ?
O1 Co1 O10 88.7(5) 4_645 . ?
O8 Co1 O1 175.2(5) . 4_645 ?
O8 Co1 N14 85.4(4) . . ?
O8 Co1 O10 87.0(6) . . ?
O10 Co1 N14 86.3(4) . . ?
O12 Co1 O19 95.6(3) . . ?
O12 Co1 O1 94.1(4) . 4_645 ?
O12 Co1 O8 89.8(6) . . ?
O12 Co1 N14 86.9(4) . . ?
O12 Co1 O10 172.8(5) . . ?
O17 Co5 O17 76.58(19) 5_545 . ?
O17 Co5 O13 91.9(2) 5_545 6_565 ?
O17 Co5 O13 92.7(2) 5_545 3_755 ?
O17 Co5 O13 92.7(2) . 6_565 ?
O17 Co5 O13 91.9(2) . 3_755 ?
O17 Co5 O16 91.06(19) 5_545 . ?
O17 Co5 O16 167.61(19) 5_545 5_545 ?
O17 Co5 O16 167.61(19) . . ?
O17 Co5 O16 91.06(19) . 5_545 ?
O13 Co5 O13 174.2(3) 6_565 3_755 ?
O13 Co5 O16 88.5(4) 6_565 . ?
O13 Co5 O16 87.8(4) 6_565 5_545 ?
O13 Co5 O16 88.5(4) 3_755 5_545 ?
O13 Co5 O16 87.8(4) 3_755 . ?
O16 Co5 O16 101.3(3) . 5_545 ?
O19 Co2 O4 94.7(3) . 2_565 ?
O19 Co2 N7 176.7(3) . . ?
O19 Co2 O9 91.4(3) . . ?
O19 Co2 O6 95.4(3) . 5_545 ?
O19 Co2 O7 90.8(3) . . ?
O4 Co2 N7 88.3(4) 2_565 . ?
O4 Co2 O9 93.0(5) 2_565 . ?
O4 Co2 O7 172.9(4) 2_565 . ?
N7 Co2 O9 87.1(4) . . ?
N7 Co2 O7 86.4(4) . . ?
O9 Co2 O7 91.4(5) . . ?
O6 Co2 O4 87.0(5) 5_545 2_565 ?
O6 Co2 N7 86.2(4) 5_545 . ?
O6 Co2 O9 173.2(4) 5_545 . ?
O6 Co2 O7 88.0(5) 5_545 . ?
O19 Co3 O3 89.2(4) . 2_565 ?
O19 Co3 N13 176.7(2) . . ?
O19 Co3 O2 90.0(3) . 4_645 ?
O19 Co3 O5 94.9(3) . 5_545 ?
O3 Co3 N13 88.9(4) 2_565 . ?
O3 Co3 O2 88.1(4) 2_565 4_645 ?
O3 Co3 O5 91.5(6) 2_565 5_545 ?
O2 Co3 N13 87.3(4) 4_645 . ?
O2 Co3 O5 175.0(4) 4_645 5_545 ?
O5 Co3 N13 87.8(4) 5_545 . ?
O11 Co3 O19 94.4(4) . . ?
O11 Co3 O3 176.3(5) . 2_565 ?
O11 Co3 N13 87.4(5) . . ?
O11 Co3 O2 91.2(6) . 4_645 ?
O11 Co3 O5 88.9(4) . 5_545 ?
O17 Co4 Co4 48.35(9) 5_545 3_655 ?
O17 Co4 N48 172(2) 5_545 4_645 ?
O17 Co4 O15 77.2(3) 5_545 3_655 ?
O17 Co4 O15 81.1(3) 5_545 . ?
N48 Co4 Co4 124(2) 4_645 3_655 ?
N48 Co4 O15 96(2) 4_645 3_655 ?
O15 Co4 Co4 48.6(3) 3_655 3_655 ?
O15 Co4 Co4 54.0(5) . 3_655 ?
O15 Co4 N48 95(3) . 4_645 ?
O15 Co4 O15 91.8(4) . 3_655 ?
O14 Co4 Co4 128.5(3) 3_755 3_655 ?
O14 Co4 O17 96.0(3) 3_755 5_545 ?
O14 Co4 N48 91(2) 3_755 4_645 ?
O14 Co4 O15 90.2(6) 3_755 . ?
O14 Co4 O15 172.5(4) 3_755 3_655 ?
Co2 O19 Co1 123.71(18) . . ?
Co2 O19 Co3 118.6(4) . . ?
Co3 O19 Co1 117.3(4) . . ?
Co5 O17 Co5 103.42(19) . 3_655 ?
Co4 O17 Co5 117.75(8) 6 . ?
Co4 O17 Co5 117.42(9) 5_545 . ?
Co4 O17 Co5 117.75(8) 5_545 3_655 ?
Co4 O17 Co5 117.42(9) 6 3_655 ?
Co4 O17 Co4 83.30(18) 6 5_545 ?
C27 O13 Co5 130.9(9) . 3_755 ?
C39 O4 Co2 129.1(9) . 4_655 ?
C33 O16 Co5 128.9(6) . . ?
C34 N7 Co2 128.6(8) . . ?
C34 N7 C36 113.3(12) . . ?
C36 N7 Co2 118.1(9) . . ?
C51 O1 Co1 128.0(8) . 2_665 ?
C39 O3 Co3 136.8(10) . 4_655 ?
O8 C52 C53 121.0(12) . . ?
O8 C52 O7 125.6(7) . . ?
O7 C52 C53 113.5(12) . . ?
C52 O8 Co1 140.4(9) . . ?
C54 C53 C52 120.5(12) . . ?
C54 C53 C57 116.9(7) . . ?
C57 C53 C52 122.6(13) . . ?
C32 N13 Co3 119.9(5) . . ?
C28 N13 Co3 123.6(6) . . ?
C28 N13 C32 116.5(8) . . ?
C46 N14 Co1 118.9(10) . . ?
C48 N14 Co1 118.5(8) . . ?
C48 N14 C46 122.2(13) . . ?
C37 C38 C39 118.0(13) . . ?
C37 C38 C35 116.3(13) . . ?
C35 C38 C39 125.7(13) . . ?
C51 O2 Co3 138.3(8) . 2_665 ?
C47 C50 C51 123.0(10) . . ?
C47 C50 C49 116.3(11) . . ?
C49 C50 C51 120.7(10) . . ?
C40 O9 Co2 132.4(8) . . ?
C20 O6 Co2 132.4(9) . 5_545 ?
O4 C39 C38 116.6(13) . . ?
O3 C39 O4 127.8(13) . . ?
O3 C39 C38 115.4(12) . . ?
O1 C51 C50 116.8(11) . . ?
O2 C51 O1 129.4(11) . . ?
O2 C51 C50 113.6(10) . . ?
C40 O10 Co1 133.8(9) . . ?
C52 O7 Co2 132.6(8) . . ?
C29 C30 C31 117.4(9) . . ?
C29 C30 C33 123.5(9) . . ?
C31 C30 C33 117.5(9) . . ?
C20 O5 Co3 134.3(9) . 5_545 ?
C38 C37 C36 122.9(15) . . ?
C1 O11 Co3 133.0(11) . . ?
C50 C47 C46 120.5(12) . . ?
C1 O12 Co1 135.0(11) . . ?
N14 C46 C47 118.0(14) . . ?
C5 C2 C3 120.0 . . ?
C5 C2 C1 123.6(9) . . ?
C3 C2 C1 115.6(9) . . ?
C2 C5 C6 120.0 . . ?
C7 C6 C5 120.0 . . ?
C6 C7 C4 120.0 . . ?
C6 C7 C8 116.8(10) . . ?
C4 C7 C8 122.9(10) . . ?
C3 C4 C7 120.0 . . ?
C4 C3 C2 120.0 . . ?
N13 C32 C31 123.6(9) . . ?
C30 C29 C28 120.4(9) . . ?
O9 C40 C41 118.0(15) . . ?
O10 C40 O9 123.0(10) . . ?
O10 C40 C41 119.0(13) . . ?
C30 C31 C32 118.7(9) . . ?
N7 C34 C35 127.1(12) . . ?
O11 C1 C2 110.0(15) . . ?
O12 C1 O11 127.1(16) . . ?
O12 C1 C2 122.5(12) . . ?
C34 C35 C38 120.0(13) . . ?
C17 C19 C18 119.2(16) . . ?
C48 C49 C50 118.2(11) . . ?
C19 C17 C20 127.2(14) . . ?
C19 C17 C16 117.6(16) . . ?
C16 C17 C20 112.9(15) . . ?
C12 C11 C8 119.1(14) . . ?
N13 C28 C29 123.0(10) . . ?
C11 C12 C13 120.0(10) . . ?
C11 C12 C21 119.2(14) . . ?
C21 C12 C13 119.9(16) . . ?
C9 C10 C14 123.0(15) . . ?
C13 C10 C14 117.8(17) . . ?
C13 C10 C9 118.7(16) . . ?
O6 C20 C17 110.7(13) . . ?
O5 C20 O6 129.9(13) . . ?
O5 C20 C17 119.0(12) . . ?
C18 C14 C10 127.7(19) . . ?
C18 C14 C15 108.9(15) . . ?
C15 C14 C10 121.9(17) . . ?
C42 C41 C40 120.2(11) . . ?
C42 C41 C44 120.0 . . ?
C44 C41 C40 119.8(11) . . ?
C41 C42 C43 120.0 . . ?
N48 C43 C42 120.0 . . ?
C43 N48 Co4 117.3(7) . 2_665 ?
C45 N48 Co4 122.7(7) . 2_665 ?
C45 N48 C43 120.0 . . ?
N48 C45 C44 120.0 . . ?
C45 C44 C41 120.0 . . ?
C8 C9 C10 120.0(10) . . ?
C10 C13 C12 116.3(17) . . ?
C11 C8 C7 120.7(14) . . ?
C9 C8 C7 113.7(13) . . ?
C9 C8 C11 125.0(16) . . ?
C15 C16 C17 120(2) . . ?
C22 C21 C12 121.7(9) . . ?
C22 C21 C24 120.0 . . ?
C24 C21 C12 117.8(9) . . ?
C23 C22 C21 120.0 . . ?
C26 C23 C22 120.0 . . ?
C23 C26 C25 120.0 . . ?
C23 C26 C27 121.6(7) . . ?
C25 C26 C27 118.1(7) . . ?
C26 C25 C24 120.0 . . ?
C25 C24 C21 120.0 . . ?
C19 C18 C14 128.5(17) . . ?
N14 C48 C49 123.8(11) . . ?
Co4 O15 Co4 77.5(3) . 3_655 ?
C33 O15 Co4 117.7(10) . 3_655 ?
C33 O15 Co4 120.3(11) . . ?
C27 O14 Co4 135.2(8) . 3_755 ?
C37 C36 N7 119.9(16) . . ?
C16 C15 C14 125(2) . . ?
C53 C54 C57 119.0(9) . 3_765 ?
C53 C54 C55 114.7(17) . . ?
C57 C54 C55 119.5(19) 3_765 . ?
C53 C57 C54 122.2(10) . 3_765 ?
C53 C57 C58 108(2) . . ?
C54 C57 C58 118(2) 3_765 . ?
C59 C56 C55 118(2) 3_765 . ?
C59 C58 C57 121(3) . . ?
C56 C55 C54 121(2) . . ?
C56 C59 C58 121(3) 3_765 . ?
O13 C27 C26 118.5(9) . . ?
O13 C27 O14 124.8(11) . . ?
O14 C27 C26 116.4(10) . . ?
O16 C33 C30 113.4(9) . . ?
O15 C33 O16 130.1(9) . . ?
O15 C33 C30 115.7(9) . . ?

loop_
_geom_bond_atom_site_label_1
_geom_bond_atom_site_label_2
_geom_bond_distance
_geom_bond_site_symmetry_2
_geom_bond_publ_flag
Co1 O19 2.049(8) . ?
Co1 O1 2.094(8) 4_645 ?
Co1 O8 2.064(10) . ?
Co1 N14 2.199(9) . ?
Co1 O10 2.138(11) . ?
Co1 O12 2.037(10) . ?
Co5 O17 2.097(3) . ?
Co5 O17 2.097(3) 5_545 ?
Co5 O13 2.099(5) 6_565 ?
Co5 O13 2.099(5) 3_755 ?
Co5 O16 2.112(5) 5_545 ?
Co5 O16 2.112(5) . ?
Co2 O19 2.020(8) . ?
Co2 O4 2.097(8) 2_565 ?
Co2 N7 2.103(10) . ?
Co2 O9 2.105(10) . ?
Co2 O6 2.075(11) 5_545 ?
Co2 O7 2.113(9) . ?
Co3 O19 2.044(4) . ?
Co3 O3 2.061(10) 2_565 ?
Co3 N13 2.184(6) . ?
Co3 O2 2.070(9) 4_645 ?
Co3 O5 2.105(10) 5_545 ?
Co3 O11 1.978(11) . ?
Co4 Co4 2.769(3) 3_655 ?
Co4 O17 2.083(3) 5_545 ?
Co4 N48 2.17(3) 4_645 ?
Co4 O15 2.126(10) . ?
Co4 O15 2.293(15) 3_655 ?
Co4 O14 2.067(10) 3_755 ?
O17 Co5 2.097(3) 3_655 ?
O17 Co4 2.083(3) 6 ?
O17 Co4 2.083(3) 5_545 ?
O13 Co5 2.099(5) 3_755 ?
O13 C27 1.178(14) . ?
O4 Co2 2.097(8) 4_655 ?
O4 C39 1.269(16) . ?
O16 C33 1.308(11) . ?
N7 C34 1.329(15) . ?
N7 C36 1.441(19) . ?
O1 Co1 2.094(8) 2_665 ?
O1 C51 1.226(15) . ?
O3 Co3 2.061(10) 4_655 ?
O3 C39 1.249(18) . ?
C52 O8 1.179(17) . ?
C52 C53 1.509(9) . ?
C52 O7 1.291(17) . ?
C53 C54 1.378(10) . ?
C53 C57 1.393(10) . ?
N13 C32 1.330(11) . ?
N13 C28 1.304(12) . ?
N14 C46 1.26(2) . ?
N14 C48 1.222(16) . ?
C38 C39 1.490(19) . ?
C38 C37 1.34(2) . ?
C38 C35 1.397(19) . ?
O2 Co3 2.070(9) 2_665 ?
O2 C51 1.206(16) . ?
C50 C51 1.555(14) . ?
C50 C47 1.300(18) . ?
C50 C49 1.390(16) . ?
O9 C40 1.307(18) . ?
O6 Co2 2.075(11) 5_545 ?
O6 C20 1.281(16) . ?
O10 C40 1.25(2) . ?
C30 C29 1.358(15) . ?
C30 C31 1.359(13) . ?
C30 C33 1.571(13) . ?
O5 Co3 2.106(10) 5_545 ?
O5 C20 1.128(16) . ?
C37 C36 1.39(2) . ?
O11 C1 1.369(19) . ?
C47 C46 1.48(2) . ?
O12 C1 1.17(2) . ?
C2 C5 1.3900 . ?
C2 C3 1.3900 . ?
C2 C1 1.548(19) . ?
C5 C6 1.3900 . ?
C6 C7 1.3900 . ?
C7 C4 1.3900 . ?
C7 C8 1.60(2) . ?
C4 C3 1.3900 . ?
C32 C31 1.394(13) . ?
C29 C28 1.386(15) . ?
C40 C41 1.593(13) . ?
C34 C35 1.339(19) . ?
C19 C17 1.27(2) . ?
C19 C18 1.35(2) . ?
C49 C48 1.372(17) . ?
C17 C20 1.557(19) . ?
C17 C16 1.45(3) . ?
C11 C12 1.30(2) . ?
C11 C8 1.36(2) . ?
C12 C13 1.56(2) . ?
C12 C21 1.502(13) . ?
C10 C14 1.44(2) . ?
C10 C9 1.42(2) . ?
C10 C13 1.39(3) . ?
C14 C18 1.36(2) . ?
C14 C15 1.43(3) . ?
C41 C42 1.3900 . ?
C41 C44 1.3900 . ?
C42 C43 1.3900 . ?
C43 N48 1.3900 . ?
N48 Co4 2.167(6) 2_665 ?
N48 C45 1.3900 . ?
C45 C44 1.3900 . ?
C9 C8 1.35(2) . ?
C16 C15 1.26(3) . ?
C21 C22 1.3900 . ?
C21 C24 1.3900 . ?
C22 C23 1.3900 . ?
C23 C26 1.3900 . ?
C26 C25 1.3900 . ?
C26 C27 1.516(13) . ?
C25 C24 1.3900 . ?
O15 Co4 2.293(15) 3_655 ?
O15 C33 1.294(14) . ?
O14 Co4 2.067(10) 3_755 ?
O14 C27 1.231(12) . ?
C54 C57 1.406(10) 3_765 ?
C54 C55 1.446(15) . ?
C57 C54 1.406(10) 3_765 ?
C57 C58 1.425(16) . ?
C56 C55 1.399(15) . ?
C56 C59 1.392(16) 3_765 ?
C58 C59 1.397(16) . ?
C59 C56 1.392(16) 3_765 ?

loop_
_platon_squeeze_void_nr
_platon_squeeze_void_average_x
_platon_squeeze_void_average_y
_platon_squeeze_void_average_z
_platon_squeeze_void_volume
_platon_squeeze_void_count_electrons
_platon_squeeze_void_content
1 -0.011 -0.003 0.000 10116 1368 ' '
2 0.000 0.500 0.549 139 19 ' '
3 0.000 0.500 0.951 139 18 ' '
4 0.500 1.000 0.049 139 18 ' '
5 0.500 1.000 0.451 139 19 ' '
